data_7040257
loop_
_publ_author_name
'Chand, Deepak'
'He, Chunlin'
'Mitchell, Lauren A.'
'Parrish, Damon A.'
'Shreeve, Jean'ne M.'

_publ_section_title
;
 Electrophilic iodination: a gateway to high iodine compounds and
 energetic materials.
;
_journal_issue 35
_journal_name_full 'Dalton transactions (Cambridge, England : 2003)'
_journal_page_first 13827
_journal_page_last 13833
_journal_paper_doi 10.1039/c6dt02438f
_journal_volume 45
_journal_year 2016
_chemical_formula_moiety 'C7 H2 N6 O9, C4 H8 O2'
_chemical_formula_sum 'C11 H10 N6 O11'
_chemical_formula_weight 402.25
_chemical_name_common 14
_chemical_name_systematic 14
_space_group_crystal_system triclinic
_space_group_IT_number 2
_space_group_name_Hall '-P 1'
_space_group_name_H-M_alt 'P -1'
_symmetry_space_group_name_Hall '-P 1'
_symmetry_space_group_name_H-M 'P -1'
_atom_sites_solution_hydrogens mixed
_audit_creation_method SHELXL-2014/7
_audit_update_record
;
2015-09-12 deposited with the CCDC.
2016-08-08 downloaded from the CCDC.
;
_cell_angle_alpha 102.459(3)
_cell_angle_beta 104.030(3)
_cell_angle_gamma 100.776(3)
_cell_formula_units_Z 2
_cell_length_a 7.8304(7)
_cell_length_b 9.3182(8)
_cell_length_c 12.2176(11)
_cell_measurement_reflns_used 2912
_cell_measurement_temperature 296(2)
_cell_measurement_theta_max 26.02
_cell_measurement_theta_min 3.13
_cell_volume 817.12(13)
_computing_cell_refinement 'Bruker APEX2 v2014.11-0 (Bruker, 2009)'
_computing_data_collection 'Bruker APEX2 v2014.11-0 (Bruker, 2009)'
_computing_data_reduction
;
Bruker SAINT v7.68A (Bruker, 2009), Bruker XPREP v2014/2 (Bruker, 2008)
;
_computing_molecular_graphics 'Bruker SHELXTL v2014/7 (Bruker, 2008)'
_computing_publication_material 'Bruker SHELXTL v2014/7 (Bruker, 2008)'
_computing_structure_refinement 'SHELXL-2014/7 (Sheldrick, 2014) within WINGX (Farrugia, 2012)'
_computing_structure_solution 'Bruker SHELXTL v2014/7 (Bruker, 2008)'
_diffrn_ambient_temperature 296(2)
_diffrn_measured_fraction_theta_full 0.990
_diffrn_measured_fraction_theta_max 0.988
_diffrn_measurement_device_type 'Bruker SMART APEX II CCD'
_diffrn_measurement_method '\w scans'
_diffrn_radiation_monochromator graphite
_diffrn_radiation_source 'fine focus sealed tube'
_diffrn_radiation_type MoK\a
_diffrn_radiation_wavelength 0.71073
_diffrn_reflns_av_R_equivalents 0.0157
_diffrn_reflns_av_unetI/netI 0.0209
_diffrn_reflns_Laue_measured_fraction_full 0.990
_diffrn_reflns_Laue_measured_fraction_max 0.988
_diffrn_reflns_limit_h_max 9
_diffrn_reflns_limit_h_min -8
_diffrn_reflns_limit_k_max 11
_diffrn_reflns_limit_k_min -11
_diffrn_reflns_limit_l_max 15
_diffrn_reflns_limit_l_min -15
_diffrn_reflns_number 7885
_diffrn_reflns_point_group_measured_fraction_full 0.990
_diffrn_reflns_point_group_measured_fraction_max 0.988
_diffrn_reflns_theta_full 25.242
_diffrn_reflns_theta_max 26.422
_diffrn_reflns_theta_min 2.506
_exptl_absorpt_coefficient_mu 0.149
_exptl_absorpt_correction_T_max 0.7454
_exptl_absorpt_correction_T_min 0.6848
_exptl_absorpt_correction_type multi-scan
_exptl_absorpt_process_details 'SADABS v2008/1 (Bruker, 2008)'
_exptl_crystal_colour colourless
_exptl_crystal_density_diffrn 1.635
_exptl_crystal_description plate
_exptl_crystal_F_000 412
_exptl_crystal_size_max 0.310
_exptl_crystal_size_mid 0.175
_exptl_crystal_size_min 0.058
_refine_diff_density_max 0.257
_refine_diff_density_min -0.203
_refine_diff_density_rms 0.042
_refine_ls_extinction_method none
_refine_ls_goodness_of_fit_ref 1.069
_refine_ls_hydrogen_treatment mixed
_refine_ls_matrix_type full
_refine_ls_number_parameters 275
_refine_ls_number_reflns 3321
_refine_ls_number_restraints 0
_refine_ls_restrained_S_all 1.069
_refine_ls_R_factor_all 0.0536
_refine_ls_R_factor_gt 0.0381
_refine_ls_shift/su_max 0.001
_refine_ls_shift/su_mean 0.000
_refine_ls_structure_factor_coef Fsqd
_refine_ls_weighting_details 'w=1/[\s^2^(Fo^2^)+(0.0605P)^2^+0.1904P] where P=(Fo^2^+2Fc^2^)/3'
_refine_ls_weighting_scheme calc
_refine_ls_wR_factor_gt 0.1067
_refine_ls_wR_factor_ref 0.1197
_reflns_Friedel_coverage 0.000
_reflns_number_gt 2534
_reflns_number_total 3321
_reflns_threshold_expression 'I > 2\s(I)'
_cod_data_source_file c6dt02438f2.cif
_cod_data_source_block shrv328
_cod_depositor_comments 'Adding full bibliography for 7040256--7040257.cif.'
_cod_database_code 7040257
_shelx_shelxl_version_number 2014/7
_shelx_space_group_comment
;
The symmetry employed for this shelxl refinement is uniquely defined
by the following loop, which should always be used as a source of
symmetry information in preference to the above space-group names.
They are only intended as comments.
;
_shelx_estimated_absorpt_t_min 0.955
_shelx_estimated_absorpt_t_max 0.991

loop_
_space_group_symop_operation_xyz
'x, y, z'
'-x, -y, -z'

loop_
_atom_site_label
_atom_site_type_symbol
_atom_site_fract_x
_atom_site_fract_y
_atom_site_fract_z
_atom_site_U_iso_or_equiv
_atom_site_adp_type
_atom_site_occupancy
_atom_site_site_symmetry_order
_atom_site_calc_flag
_atom_site_refinement_flags_posn
_atom_site_refinement_flags_adp
_atom_site_refinement_flags_occupancy
_atom_site_disorder_assembly
_atom_site_disorder_group
O1 O 0.14117(18) -0.05141(14) -0.08777(12) 0.0539(4) Uani 1 1 d . . . . .
C2 C 0.2400(2) 0.06994(19) -0.02491(15) 0.0383(4) Uani 1 1 d . . . . .
N3 N 0.40720(19) 0.14030(15) -0.03215(13) 0.0368(3) Uani 1 1 d . . . . .
H3 H 0.453(3) 0.104(2) -0.0874(18) 0.044 Uiso 1 1 d . U . . .
C4 C 0.4796(2) 0.27346(17) 0.05395(13) 0.0318(3) Uani 1 1 d . . . . .
C5 C 0.6408(2) 0.38294(18) 0.08616(14) 0.0335(4) Uani 1 1 d . . . . .
N6 N 0.7756(2) 0.36174(16) 0.02227(14) 0.0425(4) Uani 1 1 d . . . . .
O7 O 0.93452(18) 0.40062(17) 0.07906(13) 0.0562(4) Uani 1 1 d . . . . .
O8 O 0.7162(2) 0.3052(2) -0.08139(14) 0.0841(6) Uani 1 1 d . . . . .
C9 C 0.6779(2) 0.50759(18) 0.18368(14) 0.0349(4) Uani 1 1 d . . . . .
N10 N 0.8427(2) 0.63216(16) 0.21392(14) 0.0439(4) Uani 1 1 d . . . . .
O11 O 0.8655(2) 0.68806(16) 0.13585(14) 0.0635(4) Uani 1 1 d . . . . .
O12 O 0.9400(2) 0.67050(19) 0.31425(14) 0.0717(5) Uani 1 1 d . . . . .
C13 C 0.5571(2) 0.52026(18) 0.24820(14) 0.0358(4) Uani 1 1 d . . . . .
N14 N 0.6057(2) 0.64986(18) 0.35416(15) 0.0506(4) Uani 1 1 d . . . . .
O15 O 0.6180(2) 0.77474(16) 0.33823(16) 0.0778(5) Uani 1 1 d . . . . .
O16 O 0.6339(3) 0.6199(2) 0.44707(14) 0.0770(5) Uani 1 1 d . . . . .
C17 C 0.3919(2) 0.41004(18) 0.21636(14) 0.0341(4) Uani 1 1 d . . . . .
N18 N 0.2585(2) 0.42510(18) 0.28111(13) 0.0435(4) Uani 1 1 d . . . . .
O19 O 0.2597(2) 0.55111(18) 0.33281(16) 0.0772(5) Uani 1 1 d . . . . .
O20 O 0.1528(2) 0.30926(17) 0.27514(13) 0.0619(4) Uani 1 1 d . . . . .
C21 C 0.3529(2) 0.28735(17) 0.11966(13) 0.0316(3) Uani 1 1 d . . . . .
N22 N 0.2092(2) 0.16403(15) 0.06825(12) 0.0357(3) Uani 1 1 d . . . . .
H22 H 0.115(3) 0.141(2) 0.0869(17) 0.043 Uiso 1 1 d . U . . .
O1S O 0.5023(2) 0.03709(16) 0.21072(11) 0.0574(4) Uani 1 1 d . . . . .
C2S C 0.3061(3) -0.0181(3) 0.3266(2) 0.0688(6) Uani 1 1 d . . . . .
H2S1 H 0.2108 -0.0592 0.2536 0.103 Uiso 1 1 calc R U . . .
H2S2 H 0.2710 0.0561 0.3784 0.103 Uiso 1 1 calc R U . . .
H2S3 H 0.3270 -0.0984 0.3618 0.103 Uiso 1 1 calc R U . . .
C3S C 0.4742(3) 0.0543(2) 0.30486(17) 0.0486(5) Uani 1 1 d . . . . .
O4SA O 0.5902(3) 0.1551(4) 0.4008(2) 0.0608(8) Uani 0.785(8) 1 d . . P A 1
C5SA C 0.7684(5) 0.2281(5) 0.3940(3) 0.0687(11) Uani 0.785(8) 1 d . . P A 1
H5S1 H 0.8178 0.3241 0.4543 0.082 Uiso 0.785(8) 1 calc R U P A 1
H5S2 H 0.7546 0.2490 0.3184 0.082 Uiso 0.785(8) 1 calc R U P A 1
C6SA C 0.8967(5) 0.1304(4) 0.4096(3) 0.0698(11) Uani 0.785(8) 1 d . . P A 1
H6S1 H 0.8950 0.0956 0.4779 0.105 Uiso 0.785(8) 1 calc R U P A 1
H6S2 H 1.0173 0.1877 0.4193 0.105 Uiso 0.785(8) 1 calc R U P A 1
H6S3 H 0.8608 0.0446 0.3419 0.105 Uiso 0.785(8) 1 calc R U P A 1
O4SB O 0.6122(16) 0.0988(14) 0.4046(10) 0.064(3) Uiso 0.215(8) 1 d . . P A 2
C5SB C 0.795(3) 0.1568(19) 0.4028(14) 0.076(5) Uiso 0.215(8) 1 d . . P A 2
H5S3 H 0.8118 0.1010 0.3310 0.091 Uiso 0.215(8) 1 calc R U P A 2
H5S4 H 0.8801 0.1399 0.4682 0.091 Uiso 0.215(8) 1 calc R U P A 2
C6SB C 0.836(2) 0.319(2) 0.4101(13) 0.086(5) Uiso 0.215(8) 1 d . . P A 2
H6S4 H 0.7759 0.3332 0.3364 0.130 Uiso 0.215(8) 1 calc R U P A 2
H6S5 H 0.9654 0.3574 0.4276 0.130 Uiso 0.215(8) 1 calc R U P A 2
H6S6 H 0.7950 0.3718 0.4709 0.130 Uiso 0.215(8) 1 calc R U P A 2

loop_
_atom_site_aniso_label
_atom_site_aniso_U_11
_atom_site_aniso_U_22
_atom_site_aniso_U_33
_atom_site_aniso_U_23
_atom_site_aniso_U_13
_atom_site_aniso_U_12
O1 0.0470(8) 0.0428(7) 0.0563(8) -0.0094(6) 0.0248(6) -0.0113(6)
C2 0.0363(9) 0.0351(9) 0.0392(9) 0.0036(7) 0.0148(7) 0.0014(7)
N3 0.0349(8) 0.0343(7) 0.0369(7) 0.0012(6) 0.0156(6) 0.0018(6)
C4 0.0298(8) 0.0317(8) 0.0322(8) 0.0076(6) 0.0088(6) 0.0054(6)
C5 0.0283(8) 0.0366(8) 0.0348(8) 0.0108(7) 0.0097(7) 0.0050(6)
N6 0.0347(8) 0.0402(8) 0.0464(9) 0.0069(6) 0.0134(7) -0.0012(6)
O7 0.0329(7) 0.0677(9) 0.0661(9) 0.0143(7) 0.0169(7) 0.0100(6)
O8 0.0600(10) 0.1178(15) 0.0509(9) -0.0101(9) 0.0300(8) -0.0131(9)
C9 0.0288(8) 0.0317(8) 0.0387(9) 0.0089(7) 0.0046(7) 0.0027(6)
N10 0.0337(8) 0.0371(8) 0.0523(9) 0.0052(7) 0.0078(7) 0.0029(6)
O11 0.0570(9) 0.0530(8) 0.0807(11) 0.0315(8) 0.0208(8) -0.0019(7)
O12 0.0439(8) 0.0836(12) 0.0570(9) -0.0020(8) -0.0016(7) -0.0101(8)
C13 0.0345(9) 0.0309(8) 0.0367(8) 0.0037(6) 0.0068(7) 0.0072(7)
N14 0.0400(9) 0.0441(9) 0.0544(11) -0.0057(7) 0.0107(7) 0.0058(7)
O15 0.0823(12) 0.0344(8) 0.1019(13) -0.0036(8) 0.0237(10) 0.0097(7)
O16 0.0853(13) 0.0889(12) 0.0398(8) -0.0034(8) 0.0132(8) 0.0135(10)
C17 0.0310(8) 0.0353(8) 0.0353(8) 0.0077(6) 0.0106(7) 0.0082(7)
N18 0.0370(8) 0.0486(9) 0.0385(8) 0.0011(7) 0.0116(6) 0.0077(7)
O19 0.0657(10) 0.0607(10) 0.0974(13) -0.0142(9) 0.0432(9) 0.0139(8)
O20 0.0590(9) 0.0655(9) 0.0578(9) 0.0067(7) 0.0338(7) -0.0023(7)
C21 0.0278(8) 0.0320(8) 0.0340(8) 0.0088(6) 0.0089(6) 0.0057(6)
N22 0.0293(7) 0.0353(7) 0.0385(8) 0.0044(6) 0.0143(6) -0.0005(6)
O1S 0.0720(10) 0.0649(9) 0.0427(8) 0.0128(6) 0.0260(7) 0.0255(8)
C2S 0.0614(15) 0.0821(16) 0.0708(15) 0.0232(12) 0.0311(12) 0.0187(12)
C3S 0.0564(12) 0.0534(11) 0.0433(10) 0.0124(8) 0.0215(9) 0.0233(9)
O4SA 0.0627(14) 0.0688(18) 0.0461(12) 0.0012(11) 0.0226(9) 0.0135(13)
C5SA 0.072(2) 0.054(2) 0.069(2) 0.0076(16) 0.0192(16) -0.0009(18)
C6SA 0.055(2) 0.084(2) 0.068(2) 0.0230(16) 0.0213(15) 0.0046(17)

loop_
_atom_type_symbol
_atom_type_description
_atom_type_scat_dispersion_real
_atom_type_scat_dispersion_imag
_atom_type_scat_source
C C 0.0033 0.0016 'International Tables Vol C Tables 4.2.6.8 and 6.1.1.4'
H H 0.0000 0.0000 'International Tables Vol C Tables 4.2.6.8 and 6.1.1.4'
N N 0.0061 0.0033 'International Tables Vol C Tables 4.2.6.8 and 6.1.1.4'
O O 0.0106 0.0060 'International Tables Vol C Tables 4.2.6.8 and 6.1.1.4'

loop_
_geom_angle_atom_site_label_1
_geom_angle_atom_site_label_2
_geom_angle_atom_site_label_3
_geom_angle
O1 C2 N22 127.11(16)
O1 C2 N3 126.54(16)
N22 C2 N3 106.35(14)
C4 N3 C2 109.95(14)
C4 N3 H3 127.2(13)
C2 N3 H3 122.8(13)
N3 C4 C5 133.15(15)
N3 C4 C21 106.70(13)
C5 C4 C21 120.11(14)
C4 C5 C9 119.07(15)
C4 C5 N6 119.41(14)
C9 C5 N6 121.40(14)
O8 N6 O7 126.21(16)
O8 N6 C5 116.32(15)
O7 N6 C5 117.46(15)
C13 C9 C5 120.95(15)
C13 C9 N10 119.04(15)
C5 C9 N10 119.90(15)
O12 N10 O11 126.45(17)
O12 N10 C9 117.06(16)
O11 N10 C9 116.47(15)
C9 C13 C17 120.70(15)
C9 C13 N14 119.18(15)
C17 C13 N14 120.09(15)
O16 N14 O15 127.10(18)
O16 N14 C13 116.41(17)
O15 N14 C13 116.46(17)
C21 C17 C13 118.92(14)
C21 C17 N18 119.66(14)
C13 C17 N18 121.39(14)
O19 N18 O20 125.52(16)
O19 N18 C17 117.80(15)
O20 N18 C17 116.64(14)
N22 C21 C17 132.91(15)
N22 C21 C4 106.86(13)
C17 C21 C4 120.23(14)
C21 N22 C2 110.11(14)
C21 N22 H22 128.9(14)
C2 N22 H22 121.0(13)
C3S C2S H2S1 109.5
C3S C2S H2S2 109.5
H2S1 C2S H2S2 109.5
C3S C2S H2S3 109.5
H2S1 C2S H2S3 109.5
H2S2 C2S H2S3 109.5
O1S C3S O4SA 121.8(2)
O1S C3S O4SB 121.0(5)
O1S C3S C2S 125.7(2)
O4SA C3S C2S 112.18(19)
O4SB C3S C2S 109.7(5)
C3S O4SA C5SA 118.0(2)
O4SA C5SA C6SA 111.3(4)
O4SA C5SA H5S1 109.4
C6SA C5SA H5S1 109.4
O4SA C5SA H5S2 109.4
C6SA C5SA H5S2 109.4
H5S1 C5SA H5S2 108.0
C5SA C6SA H6S1 109.5
C5SA C6SA H6S2 109.5
H6S1 C6SA H6S2 109.5
C5SA C6SA H6S3 109.5
H6S1 C6SA H6S3 109.5
H6S2 C6SA H6S3 109.5
C3S O4SB C5SB 120.0(10)
O4SB C5SB C6SB 112.5(18)
O4SB C5SB H5S3 109.1
C6SB C5SB H5S3 109.1
O4SB C5SB H5S4 109.1
C6SB C5SB H5S4 109.1
H5S3 C5SB H5S4 107.8
C5SB C6SB H6S4 109.5
C5SB C6SB H6S5 109.5
H6S4 C6SB H6S5 109.5
C5SB C6SB H6S6 109.5
H6S4 C6SB H6S6 109.5
H6S5 C6SB H6S6 109.5

loop_
_geom_bond_atom_site_label_1
_geom_bond_atom_site_label_2
_geom_bond_distance
O1 C2 1.215(2)
C2 N22 1.380(2)
C2 N3 1.383(2)
N3 C4 1.361(2)
N3 H3 0.87(2)
C4 C5 1.376(2)
C4 C21 1.426(2)
C5 C9 1.401(2)
C5 N6 1.474(2)
N6 O8 1.197(2)
N6 O7 1.211(2)
C9 C13 1.376(2)
C9 N10 1.474(2)
N10 O12 1.211(2)
N10 O11 1.215(2)
C13 C17 1.402(2)
C13 N14 1.481(2)
N14 O16 1.206(2)
N14 O15 1.211(2)
C17 C21 1.381(2)
C17 N18 1.464(2)
N18 O19 1.205(2)
N18 O20 1.207(2)
C21 N22 1.358(2)
N22 H22 0.83(2)
O1S C3S 1.206(2)
C2S C3S 1.474(3)
C2S H2S1 0.9600
C2S H2S2 0.9600
C2S H2S3 0.9600
C3S O4SA 1.331(3)
C3S O4SB 1.342(11)
O4SA C5SA 1.463(5)
C5SA C6SA 1.482(6)
C5SA H5S1 0.9700
C5SA H5S2 0.9700
C6SA H6S1 0.9600
C6SA H6S2 0.9600
C6SA H6S3 0.9600
O4SB C5SB 1.44(2)
C5SB C6SB 1.46(2)
C5SB H5S3 0.9700
C5SB H5S4 0.9700
C6SB H6S4 0.9600
C6SB H6S5 0.9600
C6SB H6S6 0.9600

loop_
_geom_hbond_atom_site_label_D
_geom_hbond_atom_site_label_H
_geom_hbond_atom_site_label_A
_geom_hbond_distance_DH
_geom_hbond_distance_HA
_geom_hbond_distance_DA
_geom_hbond_angle_DHA
_geom_hbond_site_symmetry_A
C6SB H6S6 O19 0.96 2.51 3.428(15) 159.1 2_666
N3 H3 O1S 0.87(2) 1.92(2) 2.7613(19) 161.0(18) 2_655
N22 H22 O1 0.83(2) 2.02(2) 2.8346(19) 164.8(19) 2

loop_
_geom_torsion_atom_site_label_1
_geom_torsion_atom_site_label_2
_geom_torsion_atom_site_label_3
_geom_torsion_atom_site_label_4
_geom_torsion
O1 C2 N3 C4 -179.00(19)
N22 C2 N3 C4 0.39(19)
C2 N3 C4 C5 178.63(17)
C2 N3 C4 C21 0.62(18)
N3 C4 C5 C9 -178.00(17)
C21 C4 C5 C9 -0.2(2)
N3 C4 C5 N6 -1.9(3)
C21 C4 C5 N6 175.89(14)
C4 C5 N6 O8 38.0(2)
C9 C5 N6 O8 -145.95(18)
C4 C5 N6 O7 -140.89(16)
C9 C5 N6 O7 35.1(2)
C4 C5 C9 C13 1.1(2)
N6 C5 C9 C13 -174.91(15)
C4 C5 C9 N10 -175.05(14)
N6 C5 C9 N10 8.9(2)
C13 C9 N10 O12 54.9(2)
C5 C9 N10 O12 -128.83(18)
C13 C9 N10 O11 -123.75(18)
C5 C9 N10 O11 52.5(2)
C5 C9 C13 C17 -1.3(2)
N10 C9 C13 C17 174.85(15)
C5 C9 C13 N14 176.92(15)
N10 C9 C13 N14 -6.9(2)
C9 C13 N14 O16 -111.5(2)
C17 C13 N14 O16 66.8(2)
C9 C13 N14 O15 66.4(2)
C17 C13 N14 O15 -115.29(19)
C9 C13 C17 C21 0.7(2)
N14 C13 C17 C21 -177.60(15)
C9 C13 C17 N18 -177.38(15)
N14 C13 C17 N18 4.4(2)
C21 C17 N18 O19 -152.46(18)
C13 C17 N18 O19 25.6(3)
C21 C17 N18 O20 25.5(2)
C13 C17 N18 O20 -156.46(17)
C13 C17 C21 N22 179.29(17)
N18 C17 C21 N22 -2.6(3)
C13 C17 C21 C4 0.2(2)
N18 C17 C21 C4 178.31(14)
N3 C4 C21 N22 -1.41(17)
C5 C4 C21 N22 -179.73(14)
N3 C4 C21 C17 177.86(15)
C5 C4 C21 C17 -0.5(2)
C17 C21 N22 C2 -177.44(18)
C4 C21 N22 C2 1.70(18)
O1 C2 N22 C21 178.06(19)
N3 C2 N22 C21 -1.32(19)
O1S C3S O4SA C5SA -9.9(5)
C2S C3S O4SA C5SA 175.8(3)
C3S O4SA C5SA C6SA -82.4(4)
O1S C3S O4SB C5SB 12.8(16)
C2S C3S O4SB C5SB 172.8(12)
C3S O4SB C5SB C6SB 84.7(16)
